data_4116142
loop_
_publ_author_name
'Venkat R. Thalladi'
'Markus N\"usse'
'Roland Boese'

_publ_section_title
;
 The Melting Point Alternation in \a,\w-Alkanedicarboxylic Acids
;
_journal_name_full 'Journal of the American Chemical Society'
_journal_page_first 9227
_journal_page_last 9236
_journal_paper_doi 10.1021/ja0011459
_journal_volume 122
_journal_year 2000
_chemical_compound_source Fluka
_chemical_formula_moiety 'C5 H8 O4'
_chemical_formula_structural 'C5 H8 O4'
_chemical_formula_sum 'C5 H8 O4'
_chemical_formula_weight 132.12
_chemical_melting_point 372
_chemical_name_common 'Glutaric acid'
_chemical_name_systematic
; 
 Pentane-1,5-dioic acid 
;
_space_group_IT_number 15
_symmetry_cell_setting monoclinic
_symmetry_space_group_name_Hall '-C 2yc'
_symmetry_space_group_name_H-M 'C 1 2/c 1'
_atom_sites_solution_hydrogens geom
_atom_sites_solution_primary direct
_atom_sites_solution_secondary difmap
_audit_creation_method SHELXL
_cell_angle_alpha 90.00
_cell_angle_beta 98.304(2)
_cell_angle_gamma 90.00
_cell_formula_units_Z 8
_cell_length_a 12.9769(6)
_cell_length_b 4.7484(2)
_cell_length_c 9.6955(4)
_cell_measurement_temperature 130(2)
_cell_volume 591.17(4)
_computing_structure_refinement 'SHELXL-93 (Sheldrick, 1993)'
_computing_structure_solution 'SHELXS-86 (Sheldrick, 1990)'
_diffrn_ambient_temperature 130(2)
_diffrn_radiation_monochromator graphite
_diffrn_radiation_source 'fine-focus sealed tube'
_diffrn_radiation_type MoK\a
_diffrn_radiation_wavelength 0.71073
_diffrn_reflns_av_R_equivalents 0.0261
_diffrn_reflns_av_sigmaI/netI 0.0274
_diffrn_reflns_limit_h_max 15
_diffrn_reflns_limit_h_min -14
_diffrn_reflns_limit_k_max 2
_diffrn_reflns_limit_k_min -6
_diffrn_reflns_limit_l_max 5
_diffrn_reflns_limit_l_min -12
_diffrn_reflns_number 2308
_diffrn_reflns_theta_max 28.27
_diffrn_reflns_theta_min 3.17
_exptl_absorpt_coefficient_mu 0.130
_exptl_crystal_density_diffrn 1.484
_exptl_crystal_F_000 280
_refine_diff_density_max 0.413
_refine_diff_density_min -0.209
_refine_diff_density_rms 0.078
_refine_ls_extinction_method none
_refine_ls_goodness_of_fit_all 0.990
_refine_ls_goodness_of_fit_obs 1.062
_refine_ls_matrix_type full
_refine_ls_number_parameters 50
_refine_ls_number_reflns 678
_refine_ls_number_restraints 0
_refine_ls_restrained_S_all 0.990
_refine_ls_restrained_S_obs 1.062
_refine_ls_R_factor_all 0.0589
_refine_ls_R_factor_obs 0.0464
_refine_ls_shift/esd_max 0.000
_refine_ls_shift/esd_mean 0.000
_refine_ls_structure_factor_coef Fsqd
_refine_ls_weighting_details 'w=1/[\s^2^(Fo^2^)+(0.0933P)^2^+0.0000P] where P=(Fo^2^+2Fc^2^)/3'
_refine_ls_weighting_scheme calc
_refine_ls_wR_factor_all 0.1253
_refine_ls_wR_factor_obs 0.1162
_reflns_number_observed 518
_reflns_number_total 678
_reflns_observed_criterion >2sigma(I)
_cod_data_source_file ja0011459_04.cif
_cod_data_source_block disa52m
_cod_depositor_comments
;
The following automatic conversions were performed:

'_symmetry_cell_setting' tag value 'Monoclinc' was replaced with
'monoclinic' value as specified in the replacement file
'/home/robertas/cod-tools/perl-scripts/inputs/replacement_values.lst'.

Automatic conversion script
Id: cif_fix_values 3143 2015-03-26 13:38:13Z robertas 

The following automatic conversions were performed:

'_refine_ls_weighting_scheme' value 'calc
w=1/[\s^2^(Fo^2^)+(0.0933P)^2^+0.0000P] where P=(Fo^2^+2Fc^2^)/3' was
changed to 'calc'. New tag '_refine_ls_weighting_details' was
created. The value of the new tag was set to
'w=1/[\s^2^(Fo^2^)+(0.0933P)^2^+0.0000P] where P=(Fo^2^+2Fc^2^)/3'.

Automatic conversion script
Id: cif_fix_values 3143 2015-03-26 13:38:13Z robertas 
;
_cod_database_code 4116142

loop_
_symmetry_equiv_pos_as_xyz
'x, y, z'
'-x, y, -z+1/2'
'x+1/2, y+1/2, z'
'-x+1/2, y+1/2, -z+1/2'
'-x, -y, -z'
'x, -y, z-1/2'
'-x+1/2, -y+1/2, -z'
'x+1/2, -y+1/2, z-1/2'

loop_
_atom_site_aniso_label
_atom_site_aniso_U_11
_atom_site_aniso_U_22
_atom_site_aniso_U_33
_atom_site_aniso_U_23
_atom_site_aniso_U_13
_atom_site_aniso_U_12
O1 0.0289(8) 0.0268(6) 0.0333(6) 0.0048(4) 0.0152(4) 0.0035(4)
O2 0.0247(7) 0.0274(6) 0.0329(6) 0.0025(4) 0.0155(4) 0.0023(4)
C1 0.0230(9) 0.0237(7) 0.0231(6) -0.0034(5) 0.0083(5) 0.0003(6)
C2 0.0254(9) 0.0247(7) 0.0312(7) 0.0035(6) 0.0151(6) 0.0027(6)
C3 0.0250(13) 0.0244(10) 0.0291(10) 0.000 0.0137(8) 0.000

loop_
_atom_site_label
_atom_site_type_symbol
_atom_site_fract_x
_atom_site_fract_y
_atom_site_fract_z
_atom_site_U_iso_or_equiv
_atom_site_thermal_displace_type
_atom_site_occupancy
_atom_site_calc_flag
_atom_site_refinement_flags
O1 O 0.36602(9) -0.3089(2) 0.95042(10) 0.0286(4) Uani 1 d .
O2 O 0.25756(8) 0.0493(2) 0.88694(10) 0.0272(4) Uani 1 d .
H1 H 0.2143(18) -0.0337(49) 0.9477(24) 0.068(7) Uiso 1 d .
C1 C 0.34557(12) -0.0888(3) 0.88590(13) 0.0228(4) Uani 1 d .
C2 C 0.41961(12) 0.0576(3) 0.80536(14) 0.0260(4) Uani 1 d .
H2A H 0.45702(12) 0.2038(3) 0.86593(14) 0.031 Uiso 1 calc R
H2B H 0.37858(12) 0.1552(3) 0.72537(14) 0.031 Uiso 1 calc R
C3 C 0.5000 -0.1284(4) 0.7500 0.0252(5) Uani 1 d S
H3 H 0.5352(16) -0.2506(36) 0.8247(16) 0.029(4) Uiso 1 d .

loop_
_atom_type_symbol
_atom_type_description
_atom_type_scat_dispersion_real
_atom_type_scat_dispersion_imag
_atom_type_scat_source
C C 0.0033 0.0016 'International Tables Vol C Tables 4.2.6.8 and 6.1.1.4'
H H 0.0000 0.0000 'International Tables Vol C Tables 4.2.6.8 and 6.1.1.4'
O O 0.0106 0.0060 'International Tables Vol C Tables 4.2.6.8 and 6.1.1.4'

loop_
_geom_angle_atom_site_label_1
_geom_angle_atom_site_label_2
_geom_angle_atom_site_label_3
_geom_angle
_geom_angle_site_symmetry_1
O1 C1 O2 122.93(13) .
O1 C1 C2 123.69(14) .
O2 C1 C2 113.29(13) .
C1 C2 C3 116.04(13) .
C2 C3 C2 109.1(2) 2_656

loop_
_geom_bond_atom_site_label_1
_geom_bond_atom_site_label_2
_geom_bond_distance
_geom_bond_site_symmetry_2
O1 C1 1.227(2) .
O2 C1 1.318(2) .
C1 C2 1.494(2) .
C2 C3 1.523(2) .
C3 C2 1.523(2) 2_656
